data_7005754
loop_
_publ_author_name
'Christlieb, Martin'
'Struthers, Harriet S. R.'
'Bonnitcha, Paul D.'
'Cowley, Andrew R.'
'Dilworth, Jonathan R.'

_publ_section_title
;
 The exocyclic functionalisation of bis(thiosemicarbazonate) complexes
 of zinc and copper: the synthesis of monomeric and dimeric species.
;
_journal_issue 43
_journal_name_full 'Dalton transactions (Cambridge, England : 2003)'
_journal_page_first 5043
_journal_page_last 5054
_journal_paper_doi 10.1039/b705087a
_journal_year 2007
_chemical_compound_source
;
synthesis as described
;
_chemical_formula_moiety ' C15 H21 N7 O2 S2 Zn, C2 H6 O S '
_chemical_formula_sum 'C17 H27 N7 O3 S3 Zn'
_chemical_formula_weight 539.02
_chemical_name_systematic
;
?
;
_space_group_IT_number 61
_symmetry_cell_setting orthorhombic
_symmetry_space_group_name_Hall '-P 2ac 2ab'
_symmetry_space_group_name_H-M 'P b c a'
_atom_sites_solution_hydrogens geom
_atom_sites_solution_primary direct
_cell_angle_alpha 90
_cell_angle_beta 90
_cell_angle_gamma 90
_cell_formula_units_Z 8
_cell_length_a 16.7287(2)
_cell_length_b 13.7692(2)
_cell_length_c 20.6788(3)
_cell_measurement_reflns_used 38140
_cell_measurement_temperature 150
_cell_measurement_theta_max 28
_cell_measurement_theta_min 5
_cell_volume 4763.17(11)
_computing_cell_refinement
;
KappaCCD software 'DENZO' (Otwinowski & Minor, 1996)
;
_computing_data_collection
;
KappaCCD software 'Collect' (Nonius, 2000)
;
_computing_data_reduction
;
KappaCCD software 'DENZO' (Otwinowski & Minor, 1996)
;
_computing_publication_material
;
CRYSTALS (Watkin et al, 2001)
;
_computing_structure_refinement
;
CRYSTALS (Watkin et al, 2001)
;
_computing_structure_solution 'SIR92 (Giacovazzo et al, 1992)'
_diffrn_ambient_temperature 150
_diffrn_measured_fraction_theta_full 0.998
_diffrn_measured_fraction_theta_max 0.998
_diffrn_measurement_device_type
;
Nonius KappaCCD
;
_diffrn_measurement_method \w
_diffrn_radiation_monochromator graphite
_diffrn_radiation_type 'Mo K\a'
_diffrn_radiation_wavelength 0.71073
_diffrn_reflns_av_R_equivalents 0.054
_diffrn_reflns_limit_h_max 21
_diffrn_reflns_limit_h_min -21
_diffrn_reflns_limit_k_max 17
_diffrn_reflns_limit_k_min -17
_diffrn_reflns_limit_l_max 26
_diffrn_reflns_limit_l_min -26
_diffrn_reflns_number 38140
_diffrn_reflns_theta_full 27.495
_diffrn_reflns_theta_max 27.495
_diffrn_reflns_theta_min 5.102
_diffrn_standards_decay_% 0.00
_diffrn_standards_interval_count 0
_diffrn_standards_interval_time 0
_diffrn_standards_number 0
_exptl_absorpt_coefficient_mu 1.327
_exptl_absorpt_correction_T_max 0.90
_exptl_absorpt_correction_T_min 0.65
_exptl_absorpt_correction_type multi-scan
_exptl_absorpt_process_details
;
Denzo/Scalepack (Otwinowski & Minor, 1996)
;
_exptl_crystal_colour ' orange '
_exptl_crystal_density_diffrn 1.503
_exptl_crystal_description ' fragment '
_exptl_crystal_F_000 2240
_exptl_crystal_size_max 0.32
_exptl_crystal_size_mid 0.22
_exptl_crystal_size_min 0.08
_exptl_crystal_thermal_history
;
The material was crystallised at ambient temperature. A suitable crystal
was cooled rapidly to 150K for single-crystal X-ray diffraction analysis.
;
_refine_diff_density_max 1.19
_refine_diff_density_min -0.69
_refine_ls_extinction_method None
_refine_ls_goodness_of_fit_ref 1.0465
_refine_ls_hydrogen_treatment mixed
_refine_ls_matrix_type full
_refine_ls_number_parameters 300
_refine_ls_number_reflns 3547
_refine_ls_number_restraints 5
_refine_ls_R_factor_all 0.0661
_refine_ls_R_factor_gt 0.0406
_refine_ls_shift/su_max 0.010690
_refine_ls_structure_factor_coef F
_refine_ls_weighting_details
;
Method, part 1, Chebychev polynomial, (Watkin, 1994, Prince, 1982)
[weight] = 1.0/[A~0~*T~0~(x)+A~1~*T~1~(x) ... +A~n-1~]*T~n-1~(x)]
where A~i~ are the Chebychev coefficients listed below and x= Fcalc/Fmax
Method = Robust Weighting (Prince, 1982)
W = [weight] * [1-(deltaF/6*sigmaF)^2^]^2^
A~i~ are:
0.682 0.529 0.363
;
_refine_ls_weighting_scheme calc
_refine_ls_wR_factor_all 0.0713
_refine_ls_wR_factor_gt 0.0471
_refine_ls_wR_factor_ref 0.0471
_reflns_limit_h_max 21
_reflns_limit_h_min 0
_reflns_limit_k_max 17
_reflns_limit_k_min 0
_reflns_limit_l_max 26
_reflns_limit_l_min 0
_reflns_number_gt 3547
_reflns_number_total 5416
_reflns_threshold_expression I>3.00u(I)
_cod_data_source_file b705087a.txt
_cod_data_source_block arc1602
_cod_depositor_comments
;
The following automatic conversions were performed:
'_symmetry_cell_setting' value 'Orthorhombic' changed to 'orthorhombic'
according to '/home/saulius/struct/CIF-dictionaries/cif_core.dic'
dictionary named 'cif_core.dic' version 2.4.1 from 2010-06-29.

Automatic conversion script
Id: cif_fix_enum 1527 2010-12-29 10:47:43Z saulius 
;
_cod_original_sg_symbol_H-M 'P b c a '
_cod_original_formula_sum ' C17 H27 N7 O3 S3 Zn1 '
_cod_database_code 7005754

loop_
_symmetry_equiv_pos_as_xyz
x,y,z
-x,-y,-z
-x+1/2,y+1/2,z
x+1/2,-y+1/2,-z
x,-y+1/2,z+1/2
-x,y+1/2,-z+1/2
-x+1/2,-y,z+1/2
x+1/2,y,-z+1/2

loop_
_atom_site_label
_atom_site_type_symbol
_atom_site_fract_x
_atom_site_fract_y
_atom_site_fract_z
_atom_site_U_iso_or_equiv
_atom_site_occupancy
_atom_site_adp_type
_atom_site_refinement_flags_posn
Zn1 Zn 0.55917(2) 0.38019(3) 0.382067(16) 0.0334 1.0000 Uani D
S1 S 0.42693(4) 0.32648(6) 0.40749(4) 0.0367 1.0000 Uani .
C1 C 0.43477(18) 0.3552(2) 0.48890(14) 0.0320 1.0000 Uani .
N1 N 0.49954(14) 0.37792(18) 0.52206(11) 0.0314 1.0000 Uani .
N2 N 0.56699(14) 0.37951(17) 0.48469(12) 0.0307 1.0000 Uani .
C2 C 0.63630(17) 0.3907(2) 0.51155(14) 0.0307 1.0000 Uani .
C3 C 0.70450(17) 0.3933(2) 0.46498(15) 0.0330 1.0000 Uani .
N3 N 0.68334(15) 0.38945(19) 0.40492(13) 0.0357 1.0000 Uani .
N4 N 0.74045(16) 0.3929(2) 0.35711(13) 0.0390 1.0000 Uani .
C4 C 0.7099(2) 0.3694(2) 0.30002(16) 0.0398 1.0000 Uani .
S2 S 0.61331(5) 0.32543(7) 0.28397(4) 0.0435 1.0000 Uani .
N5 N 0.36671(15) 0.3524(2) 0.52579(14) 0.0364 1.0000 Uani .
N6 N 0.29345(15) 0.35219(18) 0.49707(12) 0.0326 1.0000 Uani .
C5 C 0.22948(18) 0.3545(2) 0.53209(15) 0.0336 1.0000 Uani .
C6 C 0.15364(18) 0.3588(2) 0.49586(15) 0.0330 1.0000 Uani .
C7 C 0.0808(2) 0.3688(2) 0.52808(17) 0.0406 1.0000 Uani .
C8 C 0.0086(2) 0.3746(3) 0.49558(19) 0.0455 1.0000 Uani .
C9 C 0.0072(2) 0.3695(3) 0.42912(18) 0.0475 1.0000 Uani .
C10 C 0.0778(2) 0.3602(3) 0.39515(17) 0.0482 1.0000 Uani .
C11 C 0.15053(18) 0.3556(2) 0.42798(16) 0.0390 1.0000 Uani .
O1 O 0.21760(14) 0.3476(2) 0.39003(12) 0.0518 1.0000 Uani .
C12 C 0.2306(2) 0.3571(3) 0.60454(16) 0.0429 1.0000 Uani .
C13 C 0.65044(19) 0.3984(3) 0.58288(15) 0.0413 1.0000 Uani .
C14 C 0.78886(18) 0.3977(2) 0.48838(17) 0.0397 1.0000 Uani .
N7 N 0.75956(19) 0.3788(3) 0.24935(16) 0.0478 1.0000 Uani .
C15 C 0.8379(2) 0.4241(4) 0.25426(19) 0.0580 1.0000 Uani .
O2 O 0.53193(16) 0.52191(18) 0.36721(13) 0.0490 1.0000 Uani D
S3 S 0.59400(7) 0.68014(8) 0.23380(5) 0.0625 1.0000 Uani .
O3 O 0.6000(2) 0.6640(3) 0.30483(14) 0.0758 1.0000 Uani .
C16 C 0.6800(4) 0.6256(6) 0.1993(3) 0.1057 1.0000 Uani .
C17 C 0.5215(3) 0.5960(4) 0.2057(2) 0.0796 1.0000 Uani .
H1 H 0.372(2) 0.368(3) 0.562(2) 0.036(10) 1.0000 Uiso .
H2 H 0.254(3) 0.346(3) 0.414(2) 0.052(12) 1.0000 Uiso .
H3 H 0.743(3) 0.359(3) 0.217(2) 0.053(13) 1.0000 Uiso .
H4 H 0.523(3) 0.555(2) 0.3999(16) 0.076(15) 1.0000 Uiso D
H5 H 0.558(3) 0.556(3) 0.336(2) 0.11(2) 1.0000 Uiso D
H71 H 0.0808 0.3719 0.5764 0.0488 1.0000 Uiso .
H81 H -0.0424 0.3824 0.5203 0.0546 1.0000 Uiso .
H91 H -0.0449 0.3726 0.4055 0.0570 1.0000 Uiso .
H101 H 0.0768 0.3567 0.3468 0.0579 1.0000 Uiso .
H121 H 0.1745 0.3587 0.6212 0.0514 1.0000 Uiso .
H122 H 0.2598 0.4165 0.6194 0.0514 1.0000 Uiso .
H123 H 0.2584 0.2979 0.6213 0.0514 1.0000 Uiso .
H131 H 0.5981 0.3953 0.6062 0.0496 1.0000 Uiso .
H132 H 0.6774 0.4614 0.5928 0.0496 1.0000 Uiso .
H133 H 0.6852 0.3434 0.5973 0.0496 1.0000 Uiso .
H141 H 0.8260 0.3989 0.4505 0.0476 1.0000 Uiso .
H142 H 0.7966 0.4578 0.5148 0.0476 1.0000 Uiso .
H143 H 0.8005 0.3393 0.5156 0.0476 1.0000 Uiso .
H151 H 0.8645 0.4233 0.2109 0.0696 1.0000 Uiso .
H152 H 0.8714 0.3874 0.2860 0.0696 1.0000 Uiso .
H153 H 0.8317 0.4928 0.2692 0.0696 1.0000 Uiso .
H161 H 0.6788 0.6344 0.1513 0.1268 1.0000 Uiso .
H162 H 0.7291 0.6569 0.2173 0.1268 1.0000 Uiso .
H163 H 0.6805 0.5547 0.2097 0.1268 1.0000 Uiso .
H171 H 0.5148 0.6035 0.1579 0.0955 1.0000 Uiso .
H172 H 0.5396 0.5284 0.2156 0.0955 1.0000 Uiso .
H173 H 0.4693 0.6088 0.2276 0.0955 1.0000 Uiso .

loop_
_atom_site_aniso_label
_atom_site_aniso_U_11
_atom_site_aniso_U_22
_atom_site_aniso_U_33
_atom_site_aniso_U_23
_atom_site_aniso_U_13
_atom_site_aniso_U_12
Zn1 0.03154(18) 0.03877(19) 0.02990(18) -0.00234(14) -0.00210(13) 0.00380(15)
S1 0.0313(4) 0.0469(4) 0.0318(4) -0.0041(3) -0.0046(3) 0.0012(3)
C1 0.0331(15) 0.0307(14) 0.0322(14) 0.0004(11) -0.0030(11) 0.0015(11)
N1 0.0291(11) 0.0340(12) 0.0311(12) -0.0010(10) -0.0001(10) 0.0029(10)
N2 0.0283(12) 0.0288(11) 0.0348(12) -0.0008(10) -0.0018(9) 0.0020(10)
C2 0.0337(14) 0.0256(13) 0.0329(14) -0.0030(11) -0.0064(11) 0.0028(11)
C3 0.0308(14) 0.0294(15) 0.0388(15) -0.0037(12) -0.0025(12) 0.0014(11)
N3 0.0324(13) 0.0384(14) 0.0362(13) -0.0014(11) 0.0018(10) 0.0031(11)
N4 0.0358(13) 0.0431(15) 0.0382(14) -0.0034(11) 0.0030(11) 0.0012(11)
C4 0.0385(17) 0.0426(17) 0.0383(16) -0.0016(13) 0.0038(13) 0.0070(13)
S2 0.0411(4) 0.0553(5) 0.0341(4) -0.0087(4) 0.0001(3) 0.0005(4)
N5 0.0309(13) 0.0450(15) 0.0332(14) -0.0044(12) -0.0031(11) -0.0025(11)
N6 0.0295(12) 0.0321(12) 0.0361(13) 0.0007(10) -0.0019(10) -0.0008(10)
C5 0.0345(15) 0.0277(14) 0.0387(15) 0.0009(12) 0.0019(12) -0.0040(11)
C6 0.0365(15) 0.0259(14) 0.0367(15) 0.0010(11) 0.0052(12) -0.0014(11)
C7 0.0366(16) 0.0392(17) 0.0461(18) 0.0007(14) 0.0078(13) -0.0010(13)
C8 0.0333(16) 0.0455(18) 0.058(2) 0.0008(16) 0.0091(14) -0.0001(14)
C9 0.0299(16) 0.059(2) 0.054(2) 0.0048(17) -0.0004(14) 0.0010(15)
C10 0.0362(17) 0.069(2) 0.0396(17) 0.0011(16) -0.0032(13) -0.0014(16)
C11 0.0287(15) 0.0463(18) 0.0420(16) 0.0007(14) 0.0045(12) -0.0003(13)
O1 0.0274(11) 0.093(2) 0.0353(12) -0.0010(13) 0.0008(10) 0.0007(12)
C12 0.0425(17) 0.0493(19) 0.0368(17) 0.0022(14) 0.0035(13) -0.0068(14)
C13 0.0364(16) 0.055(2) 0.0329(16) -0.0043(14) -0.0066(12) 0.0055(14)
C14 0.0301(15) 0.0391(17) 0.0498(18) -0.0005(14) -0.0049(13) -0.0002(12)
N7 0.0443(16) 0.0623(18) 0.0367(15) -0.0080(15) 0.0053(13) -0.0004(15)
C15 0.046(2) 0.078(3) 0.050(2) -0.009(2) 0.0127(16) -0.004(2)
O2 0.0616(16) 0.0431(13) 0.0423(13) 0.0018(11) 0.0100(12) 0.0105(12)
S3 0.0740(7) 0.0588(6) 0.0546(6) 0.0165(5) 0.0139(5) 0.0083(5)
O3 0.095(2) 0.083(2) 0.0485(16) 0.0097(15) 0.0032(16) -0.0347(19)
C16 0.092(4) 0.130(6) 0.095(4) 0.021(4) 0.032(3) 0.031(4)
C17 0.087(3) 0.089(4) 0.063(3) -0.004(2) -0.017(3) 0.011(3)

loop_
_atom_type_symbol
_atom_type_scat_dispersion_real
_atom_type_scat_dispersion_imag
_atom_type_scat_Cromer_Mann_a1
_atom_type_scat_Cromer_Mann_b1
_atom_type_scat_Cromer_Mann_a2
_atom_type_scat_Cromer_Mann_b2
_atom_type_scat_Cromer_Mann_a3
_atom_type_scat_Cromer_Mann_b3
_atom_type_scat_Cromer_Mann_a4
_atom_type_scat_Cromer_Mann_b4
_atom_type_scat_Cromer_Mann_c
_atom_type_scat_source
'C ' 0.0033 0.0016 2.3100 20.8439 1.0200 10.2075 1.5886 0.5687 0.8650 51.6512 0.2156 International_Tables_Vol_IV_Table_2.2B
'H ' 0.0000 0.0000 0.4930 10.5109 0.3229 26.1257 0.1402 3.1424 0.0408 57.7998 0.0030 International_Tables_Vol_IV_Table_2.2B
'N ' 0.0061 0.0033 12.2126 0.0057 3.1322 9.8933 2.0125 28.9975 1.1663 0.5826 -11.5290 International_Tables_Vol_IV_Table_2.2B
'O ' 0.0106 0.0060 3.0485 13.2771 2.2868 5.7011 1.5463 0.3239 0.8670 32.9089 0.2508 International_Tables_Vol_IV_Table_2.2B
'S ' 0.1246 0.1234 6.9053 1.4679 5.2034 22.2151 1.4379 0.2536 1.5863 56.1720 0.8669 International_Tables_Vol_IV_Table_2.2B
'Zn ' 0.2839 1.4301 14.0743 3.2655 7.0318 0.2333 5.1652 10.3163 2.4100 58.7097 1.3041 International_Tables_Vol_IV_Table_2.2B

loop_
_geom_angle_atom_site_label_1
_geom_angle_site_symmetry_1
_geom_angle_atom_site_label_2
_geom_angle_site_symmetry_2
_geom_angle_atom_site_label_3
_geom_angle_site_symmetry_3
_geom_angle
_geom_angle_publ_flag
S1 . Zn1 . N2 . 80.56(7) yes
S1 . Zn1 . N3 . 150.49(7) yes
N2 . Zn1 . N3 . 73.70(9) yes
S1 . Zn1 . S2 . 116.61(3) yes
N2 . Zn1 . S2 . 146.92(7) yes
N3 . Zn1 . S2 . 80.50(7) yes
S1 . Zn1 . O2 . 97.07(8) yes
N2 . Zn1 . O2 . 99.75(10) yes
N3 . Zn1 . O2 . 101.24(11) yes
S2 . Zn1 . O2 . 105.38(8) yes
Zn1 . S1 . C1 . 94.18(10) yes
S1 . C1 . N1 . 128.3(2) yes
S1 . C1 . N5 . 118.1(2) yes
N1 . C1 . N5 . 113.5(3) yes
C1 . N1 . N2 . 112.8(2) yes
Zn1 . N2 . N1 . 120.89(17) yes
Zn1 . N2 . C2 . 118.9(2) yes
N1 . N2 . C2 . 119.9(2) yes
N2 . C2 . C3 . 114.2(3) yes
N2 . C2 . C13 . 124.9(3) yes
C3 . C2 . C13 . 120.9(3) yes
C2 . C3 . N3 . 114.2(3) yes
C2 . C3 . C14 . 120.9(3) yes
N3 . C3 . C14 . 124.9(3) yes
Zn1 . N3 . C3 . 118.8(2) yes
Zn1 . N3 . N4 . 121.25(19) yes
C3 . N3 . N4 . 119.9(3) yes
N3 . N4 . C4 . 111.3(3) yes
N4 . C4 . S2 . 127.4(2) yes
N4 . C4 . N7 . 115.6(3) yes
S2 . C4 . N7 . 117.1(3) yes
Zn1 . S2 . C4 . 94.63(11) yes
C1 . N5 . N6 . 120.3(3) yes
C1 . N5 . H1 . 116(3) no
N6 . N5 . H1 . 121(3) no
N5 . N6 . C5 . 120.0(3) yes
N6 . C5 . C6 . 115.4(3) yes
N6 . C5 . C12 . 123.4(3) yes
C6 . C5 . C12 . 121.2(3) yes
C5 . C6 . C7 . 120.8(3) yes
C5 . C6 . C11 . 122.6(3) yes
C7 . C6 . C11 . 116.6(3) yes
C6 . C7 . C8 . 122.4(3) yes
C6 . C7 . H71 . 118.806 no
C8 . C7 . H71 . 118.806 no
C7 . C8 . C9 . 119.8(3) yes
C7 . C8 . H81 . 120.118 no
C9 . C8 . H81 . 120.118 no
C8 . C9 . C10 . 119.9(3) yes
C8 . C9 . H91 . 120.049 no
C10 . C9 . H91 . 120.049 no
C9 . C10 . C11 . 120.2(3) yes
C9 . C10 . H101 . 119.902 no
C11 . C10 . H101 . 119.902 no
C6 . C11 . C10 . 121.1(3) yes
C6 . C11 . O1 . 122.9(3) yes
C10 . C11 . O1 . 116.0(3) yes
C11 . O1 . H2 . 106(3) no
C5 . C12 . H121 . 109.467 no
C5 . C12 . H122 . 109.467 no
H121 . C12 . H122 . 109.476 no
C5 . C12 . H123 . 109.467 no
H121 . C12 . H123 . 109.476 no
H122 . C12 . H123 . 109.476 no
C2 . C13 . H131 . 109.467 no
C2 . C13 . H132 . 109.467 no
H131 . C13 . H132 . 109.476 no
C2 . C13 . H133 . 109.467 no
H131 . C13 . H133 . 109.476 no
H132 . C13 . H133 . 109.476 no
C3 . C14 . H141 . 109.467 no
C3 . C14 . H142 . 109.467 no
H141 . C14 . H142 . 109.476 no
C3 . C14 . H143 . 109.466 no
H141 . C14 . H143 . 109.476 no
H142 . C14 . H143 . 109.476 no
C4 . N7 . C15 . 123.0(3) yes
C4 . N7 . H3 . 115(3) no
C15 . N7 . H3 . 122(3) no
N7 . C15 . H151 . 109.467 no
N7 . C15 . H152 . 109.467 no
H151 . C15 . H152 . 109.476 no
N7 . C15 . H153 . 109.467 no
H151 . C15 . H153 . 109.476 no
H152 . C15 . H153 . 109.476 no
Zn1 . O2 . H4 . 116(3) no
Zn1 . O2 . H5 . 120(3) no
H4 . O2 . H5 . 112(3) no
O3 . S3 . C16 . 106.2(3) yes
O3 . S3 . C17 . 105.8(2) yes
C16 . S3 . C17 . 98.4(3) yes
S3 . C16 . H161 . 109.467 no
S3 . C16 . H162 . 109.467 no
H161 . C16 . H162 . 109.476 no
S3 . C16 . H163 . 109.467 no
H161 . C16 . H163 . 109.476 no
H162 . C16 . H163 . 109.476 no
S3 . C17 . H171 . 109.467 no
S3 . C17 . H172 . 109.467 no
H171 . C17 . H172 . 109.476 no
S3 . C17 . H173 . 109.467 no
H171 . C17 . H173 . 109.475 no
H172 . C17 . H173 . 109.476 no

loop_
_geom_bond_atom_site_label_1
_geom_bond_site_symmetry_1
_geom_bond_atom_site_label_2
_geom_bond_site_symmetry_2
_geom_bond_distance
_geom_bond_publ_flag
Zn1 . S1 . 2.3912(8) yes
Zn1 . N2 . 2.126(3) yes
Zn1 . N3 . 2.134(3) yes
Zn1 . S2 . 2.3459(9) yes
Zn1 . O2 . 2.027(2) yes
S1 . C1 . 1.734(3) yes
C1 . N1 . 1.320(4) yes
C1 . N5 . 1.371(4) yes
N1 . N2 . 1.368(3) yes
N2 . C2 . 1.295(4) yes
C2 . C3 . 1.493(4) yes
C2 . C13 . 1.498(4) yes
C3 . N3 . 1.292(4) yes
C3 . C14 . 1.493(4) yes
N3 . N4 . 1.376(4) yes
N4 . C4 . 1.327(4) yes
C4 . S2 . 1.756(4) yes
C4 . N7 . 1.344(4) yes
N5 . N6 . 1.362(4) yes
N5 . H1 . 0.79(4) no
N6 . C5 . 1.293(4) yes
C5 . C6 . 1.475(4) yes
C5 . C12 . 1.499(4) yes
C6 . C7 . 1.396(4) yes
C6 . C11 . 1.405(5) yes
C7 . C8 . 1.385(5) yes
C7 . H71 . 1.000 no
C8 . C9 . 1.376(5) yes
C8 . H81 . 1.000 no
C9 . C10 . 1.380(5) yes
C9 . H91 . 1.000 no
C10 . C11 . 1.395(5) yes
C10 . H101 . 1.000 no
C11 . O1 . 1.374(4) yes
O1 . H2 . 0.79(5) no
C12 . H121 . 1.000 no
C12 . H122 . 1.000 no
C12 . H123 . 1.000 no
C13 . H131 . 1.000 no
C13 . H132 . 1.000 no
C13 . H133 . 1.000 no
C14 . H141 . 1.000 no
C14 . H142 . 1.000 no
C14 . H143 . 1.000 no
N7 . C15 . 1.455(5) yes
N7 . H3 . 0.78(5) no
C15 . H151 . 1.000 no
C15 . H152 . 1.000 no
C15 . H153 . 1.000 no
O2 . H4 . 0.83(3) no
O2 . H5 . 0.90(3) no
S3 . O3 . 1.489(3) yes
S3 . C16 . 1.773(6) yes
S3 . C17 . 1.775(6) yes
C16 . H161 . 1.000 no
C16 . H162 . 1.000 no
C16 . H163 . 1.000 no
C17 . H171 . 1.000 no
C17 . H172 . 1.000 no
C17 . H173 . 1.000 no

loop_
_geom_hbond_atom_site_label_D
_geom_hbond_atom_site_label_H
_geom_hbond_atom_site_label_A
_geom_hbond_site_symmetry_A
_geom_hbond_distance_DH
_geom_hbond_distance_HA
_geom_hbond_distance_DA
_geom_hbond_angle_DHA
_geom_hbond_publ_flag
O1 H2 N6 . 0.79(5) 1.83(5) 2.552(4) 150(4) yes
N7 H3 O1 8_555 0.78(5) 2.25(5) 2.997(4) 160(4) yes
O2 H4 N1 2_666 0.83(3) 1.90(3) 2.724(3) 176(4) yes
O2 H5 O3 . 0.90(3) 1.77(4) 2.606(4) 152(4) yes
